data_4514795
loop_
_publ_author_name
'Chen, Shuyou'
'Zhang, Min'
'Su, Rongchuan'
'Chen, Xingyu'
'Feng, Boya'
'Yang, Yudong'
'You, Jingsong'

_publ_section_title
;
 C2/C4 Regioselective Heteroarylation of Indoles by Tuning C--H Metalation
 Modes
;
_journal_issue 7
_journal_name_full 'ACS Catalysis'
_journal_page_first 6372
_journal_paper_doi 10.1021/acscatal.9b01273
_journal_volume 9
_journal_year 2019
_chemical_formula_moiety 'C19 H21 N O S'
_chemical_formula_sum 'C19 H21 N O S'
_chemical_formula_weight 311.43
_space_group_crystal_system orthorhombic
_space_group_IT_number 61
_space_group_name_Hall '-P 2ac 2ab'
_space_group_name_H-M_alt 'P b c a'
_symmetry_space_group_name_Hall '-P 2ac 2ab'
_symmetry_space_group_name_H-M 'P b c a'
_atom_sites_solution_hydrogens geom
_atom_sites_solution_primary direct
_audit_creation_date 2017-06-07
_audit_creation_method
;
Olex2 1.2
(compiled 2017.03.28 svn.r3405 for OlexSys, GUI svn.r5337)
;
_cell_angle_alpha 90
_cell_angle_beta 90
_cell_angle_gamma 90
_cell_formula_units_Z 8
_cell_length_a 10.7285(2)
_cell_length_b 17.9511(7)
_cell_length_c 18.0222(6)
_cell_measurement_reflns_used 3212
_cell_measurement_temperature 296.31(10)
_cell_measurement_theta_max 72.3400
_cell_measurement_theta_min 5.3600
_cell_volume 3470.87(19)
_computing_cell_refinement
;
CrysAlisPro, Agilent Technologies,
Version 1.171.37.35 (release 13-08-2014 CrysAlis171 .NET)
(compiled Aug 13 2014,18:06:01)
;
_computing_data_collection
;
CrysAlisPro, Agilent Technologies,
Version 1.171.37.35 (release 13-08-2014 CrysAlis171 .NET)
(compiled Aug 13 2014,18:06:01)
;
_computing_data_reduction
;
CrysAlisPro, Agilent Technologies,
Version 1.171.37.35 (release 13-08-2014 CrysAlis171 .NET)
(compiled Aug 13 2014,18:06:01)
;
_computing_molecular_graphics 'Olex2 (Dolomanov et al., 2009)'
_computing_publication_material 'Olex2 (Dolomanov et al., 2009)'
_computing_structure_refinement 'ShelXL (Sheldrick, 2015)'
_computing_structure_solution 'ShelXT (Sheldrick, 2015)'
_diffrn_ambient_environment air
_diffrn_ambient_temperature 296.31(10)
_diffrn_detector 'CCD plate'
_diffrn_detector_area_resol_mean 15.9595
_diffrn_detector_type EosS2
_diffrn_measured_fraction_theta_full 0.998
_diffrn_measured_fraction_theta_max 0.977
_diffrn_measurement_details
;
#__ type_ start__ end____ width___ exp.time_
  1 omega    2.00   29.00   1.0000    3.3200
omega____ theta____ kappa____ phi______ frames
    -       36.2921   91.0000   64.6159 27

#__ type_ start__ end____ width___ exp.time_
  2 omega  -31.00   63.00   1.0000    3.3200
omega____ theta____ kappa____ phi______ frames
    -       36.2921  -77.0000 -180.0000 94

#__ type_ start__ end____ width___ exp.time_
  3 omega    1.00   75.00   1.0000    3.3200
omega____ theta____ kappa____ phi______ frames
    -       36.2921  -99.0000  -30.0000 74

#__ type_ start__ end____ width___ exp.time_
  4 omega    2.00   29.00   1.0000    3.3200
omega____ theta____ kappa____ phi______ frames
    -       36.2921   91.0000  138.2828 27

#__ type_ start__ end____ width___ exp.time_
  5 omega   20.00  104.00   1.0000    3.3200
omega____ theta____ kappa____ phi______ frames
    -       36.2921   57.0000  -30.0000 84

#__ type_ start__ end____ width___ exp.time_
  6 omega  -33.00   55.00   1.0000    3.3200
omega____ theta____ kappa____ phi______ frames
    -       36.2921  -38.0000   60.0000 88

#__ type_ start__ end____ width___ exp.time_
  7 omega   38.00  116.00   1.0000   13.2700
omega____ theta____ kappa____ phi______ frames
    -      108.0000 -111.0000  -30.0000 78

#__ type_ start__ end____ width___ exp.time_
  8 omega   39.00  109.00   1.0000   13.2700
omega____ theta____ kappa____ phi______ frames
    -      108.0000  -94.0000 -180.0000 70

#__ type_ start__ end____ width___ exp.time_
  9 omega   38.00   91.00   1.0000   13.2700
omega____ theta____ kappa____ phi______ frames
    -      108.0000  -30.0000   90.0000 53

#__ type_ start__ end____ width___ exp.time_
 10 omega   40.00  144.00   1.0000   13.2700
omega____ theta____ kappa____ phi______ frames
    -      108.0000  -15.0000  -60.0000 104
;
_diffrn_measurement_device 'four-circle diffractometer'
_diffrn_measurement_device_type 'New Gemini, Dual, Cu at zero, EosS2'
_diffrn_measurement_method '\w scans'
_diffrn_orient_matrix_UB_11 0.0072527000
_diffrn_orient_matrix_UB_12 0.0092104000
_diffrn_orient_matrix_UB_13 -0.0848729000
_diffrn_orient_matrix_UB_21 -0.0130253000
_diffrn_orient_matrix_UB_22 -0.0849571000
_diffrn_orient_matrix_UB_23 -0.0095917000
_diffrn_orient_matrix_UB_31 -0.1427589000
_diffrn_orient_matrix_UB_32 0.0082910000
_diffrn_orient_matrix_UB_33 -0.0033998000
_diffrn_radiation_monochromator graphite
_diffrn_radiation_probe x-ray
_diffrn_radiation_type CuK\a
_diffrn_radiation_wavelength 1.54184
_diffrn_reflns_av_R_equivalents 0.0491
_diffrn_reflns_av_unetI/netI 0.0377
_diffrn_reflns_Laue_measured_fraction_full 0.998
_diffrn_reflns_Laue_measured_fraction_max 0.977
_diffrn_reflns_limit_h_max 8
_diffrn_reflns_limit_h_min -13
_diffrn_reflns_limit_k_max 21
_diffrn_reflns_limit_k_min -21
_diffrn_reflns_limit_l_max 21
_diffrn_reflns_limit_l_min -22
_diffrn_reflns_number 9697
_diffrn_reflns_point_group_measured_fraction_full 0.998
_diffrn_reflns_point_group_measured_fraction_max 0.977
_diffrn_reflns_theta_full 67.684
_diffrn_reflns_theta_max 72.551
_diffrn_reflns_theta_min 4.908
_diffrn_source 'Enhance (Cu) X-ray Source'
_exptl_absorpt_coefficient_mu 1.652
_exptl_absorpt_correction_T_max 1.00000
_exptl_absorpt_correction_T_min 0.56285
_exptl_absorpt_correction_type multi-scan
_exptl_absorpt_process_details
;
CrysAlisPro, Agilent Technologies,
Version 1.171.37.35 (release 13-08-2014 CrysAlis171 .NET)
(compiled Aug 13 2014,18:06:01)
Empirical absorption correction using spherical harmonics,
 implemented in SCALE3 ABSPACK scaling algorithm.
;
_exptl_crystal_colour 'clear light colourless'
_exptl_crystal_colour_lustre clear
_exptl_crystal_colour_modifier light
_exptl_crystal_colour_primary colourless
_exptl_crystal_density_diffrn 1.192
_exptl_crystal_description needle
_exptl_crystal_F_000 1328
_exptl_crystal_size_max 0.75
_exptl_crystal_size_mid 0.15
_exptl_crystal_size_min 0.15
_refine_diff_density_max 0.661
_refine_diff_density_min -0.357
_refine_diff_density_rms 0.115
_refine_ls_extinction_method none
_refine_ls_goodness_of_fit_ref 1.063
_refine_ls_hydrogen_treatment constr
_refine_ls_matrix_type full
_refine_ls_number_parameters 204
_refine_ls_number_reflns 3371
_refine_ls_number_restraints 48
_refine_ls_restrained_S_all 1.148
_refine_ls_R_factor_all 0.1103
_refine_ls_R_factor_gt 0.0865
_refine_ls_shift/su_max 0.000
_refine_ls_shift/su_mean 0.000
_refine_ls_structure_factor_coef Fsqd
_refine_ls_weighting_details 'w=1/[\s^2^(Fo^2^)+(0.1629P)^2^+1.3091P] where P=(Fo^2^+2Fc^2^)/3'
_refine_ls_weighting_scheme calc
_refine_ls_wR_factor_gt 0.2504
_refine_ls_wR_factor_ref 0.2749
_reflns_Friedel_coverage 0.000
_reflns_number_gt 2295
_reflns_number_total 3371
_reflns_threshold_expression 'I > 2\s(I)'
_cod_data_source_file cs9b01273_si_002.cif
_cod_data_source_block yjs-csy-001
_cod_original_cell_volume 3470.9(2)
_cod_database_code 4514795
_shelx_shelxl_version_number 2014/7
_shelx_space_group_comment
;
The symmetry employed for this shelxl refinement is uniquely defined
by the following loop, which should always be used as a source of
symmetry information in preference to the above space-group names.
They are only intended as comments.
;
_reflns_odcompleteness_completeness 99.60
_reflns_odcompleteness_iscentric 1
_reflns_odcompleteness_theta 66.97
_olex2_refinement_description
;
1. Fixed Uiso
 At 1.2 times of:
  All C(H) groups
 At 1.5 times of:
  All C(H,H,H) groups
2. Rigid bond restraints
 C00A, C00K, C00M, C00L
 with sigma for 1-2 distances of 0.002 and sigma for 1-3 distances of 0.001
3. Uiso/Uaniso restraints and constraints
C00A \\sim C00K \\sim C00M \\sim C00L: within 2A with sigma of 0.01 and sigma
for terminal atoms of 0.02
Uanis(C00A) \\sim Ueq, Uanis(C00K) \\sim Ueq, Uanis(C00M) \\sim Ueq,
Uanis(C00L) \\sim Ueq: with sigma of 0.001 and sigma for terminal atoms of 0.002
4.a Aromatic/amide H refined with riding coordinates:
 C008(H008), C00C(H00C), C00D(H00D), C00E(H00E), C00F(H00F), C00G(H00G)
4.b Idealised Me refined as rotating group:
 C00I(H00A,H00B,H00H), C00J(H00I,H00J,H00K), C00K(H00L,H00M,H00N), C00L(H00O,
 H00P,H00Q), C00M(H00R,H00S,H00T)
;
_olex2_date_sample_data_collection 2017-06-06
_olex2_submission_special_instructions 'No special instructions were received'

loop_
_space_group_symop_operation_xyz
'x, y, z'
'-x+1/2, -y, z+1/2'
'-x, y+1/2, -z+1/2'
'x+1/2, -y+1/2, -z'
'-x, -y, -z'
'x-1/2, y, -z-1/2'
'x, -y-1/2, z-1/2'
'-x-1/2, y-1/2, z'

loop_
_atom_site_label
_atom_site_type_symbol
_atom_site_fract_x
_atom_site_fract_y
_atom_site_fract_z
_atom_site_U_iso_or_equiv
_atom_site_adp_type
_atom_site_occupancy
_atom_site_site_symmetry_order
_atom_site_calc_flag
_atom_site_refinement_flags_posn
_atom_site_refinement_flags_adp
S001 S 0.88093(9) 0.49033(7) 0.61576(6) 0.0733(4) Uani 1 1 d . .
O002 O 0.6472(2) 0.60087(17) 0.70585(18) 0.0741(8) Uani 1 1 d . .
N003 N 0.3222(3) 0.45175(18) 0.67493(18) 0.0585(8) Uani 1 1 d . .
C004 C 0.4711(3) 0.5388(2) 0.66318(19) 0.0497(8) Uani 1 1 d . .
C005 C 0.5198(3) 0.4686(2) 0.63550(18) 0.0501(8) Uani 1 1 d . .
C006 C 0.4241(3) 0.4156(2) 0.64477(19) 0.0543(8) Uani 1 1 d . .
C007 C 0.5427(3) 0.6068(2) 0.68039(19) 0.0532(8) Uani 1 1 d . .
C008 C 0.3516(3) 0.5242(2) 0.6858(2) 0.0573(9) Uani 1 1 d . .
H008 H 0.2979 0.5594 0.7059 0.069 Uiso 1 1 calc R .
C009 C 0.6321(3) 0.4461(2) 0.60271(19) 0.0538(8) Uani 1 1 d . .
C00A C 0.4872(4) 0.6842(3) 0.6702(3) 0.0724(10) Uani 1 1 d . U
C00B C 0.7308(3) 0.4993(2) 0.5824(2) 0.0564(9) Uani 1 1 d . .
C00C C 0.4365(4) 0.3415(2) 0.6263(2) 0.0675(10) Uani 1 1 d . .
H00C H 0.3716 0.3077 0.6326 0.081 Uiso 1 1 calc R .
C00D C 0.7241(4) 0.5591(3) 0.5383(2) 0.0690(11) Uani 1 1 d . .
H00D H 0.6510 0.5737 0.5147 0.083 Uiso 1 1 calc R .
C00E C 0.6456(4) 0.3710(2) 0.5864(2) 0.0695(11) Uani 1 1 d . .
H00E H 0.7210 0.3544 0.5671 0.083 Uiso 1 1 calc R .
C00F C 0.8378(4) 0.5984(3) 0.5306(3) 0.0777(12) Uani 1 1 d . .
H00F H 0.8467 0.6409 0.5016 0.093 Uiso 1 1 calc R .
C00G C 0.5510(5) 0.3198(2) 0.5979(3) 0.0769(12) Uani 1 1 d . .
H00G H 0.5645 0.2700 0.5863 0.092 Uiso 1 1 calc R .
C00H C 0.9318(4) 0.5678(3) 0.5696(2) 0.0729(12) Uani 1 1 d . .
C00I C 0.2049(4) 0.4170(3) 0.6963(3) 0.0783(12) Uani 1 1 d . .
H00A H 0.1624 0.3996 0.6528 0.117 Uiso 1 1 calc GR .
H00B H 0.1537 0.4528 0.7216 0.117 Uiso 1 1 calc GR .
H00H H 0.2213 0.3757 0.7287 0.117 Uiso 1 1 calc GR .
C00J C 1.0654(4) 0.5929(4) 0.5759(3) 0.0977(17) Uani 1 1 d . .
H00I H 1.0781 0.6167 0.6230 0.146 Uiso 1 1 calc GR .
H00J H 1.0838 0.6274 0.5367 0.146 Uiso 1 1 calc GR .
H00K H 1.1196 0.5505 0.5719 0.146 Uiso 1 1 calc GR .
C00K C 0.4229(6) 0.7055(3) 0.7440(3) 0.1042(13) Uani 1 1 d . U
H00L H 0.3424 0.6823 0.7465 0.156 Uiso 1 1 calc GR .
H00M H 0.4135 0.7586 0.7466 0.156 Uiso 1 1 calc GR .
H00N H 0.4730 0.6888 0.7849 0.156 Uiso 1 1 calc GR .
C00L C 0.3884(6) 0.6878(4) 0.6101(4) 0.1091(14) Uani 1 1 d . U
H00O H 0.4171 0.6615 0.5669 0.164 Uiso 1 1 calc GR .
H00P H 0.3726 0.7389 0.5974 0.164 Uiso 1 1 calc GR .
H00Q H 0.3130 0.6652 0.6279 0.164 Uiso 1 1 calc GR .
C00M C 0.5876(6) 0.7395(4) 0.6583(4) 0.1100(14) Uani 1 1 d . U
H00R H 0.6486 0.7349 0.6970 0.165 Uiso 1 1 calc GR .
H00S H 0.5529 0.7888 0.6591 0.165 Uiso 1 1 calc GR .
H00T H 0.6265 0.7307 0.6112 0.165 Uiso 1 1 calc GR .

loop_
_atom_site_aniso_label
_atom_site_aniso_U_11
_atom_site_aniso_U_22
_atom_site_aniso_U_33
_atom_site_aniso_U_23
_atom_site_aniso_U_13
_atom_site_aniso_U_12
S001 0.0501(6) 0.0986(9) 0.0712(7) -0.0024(5) -0.0032(4) 0.0146(5)
O002 0.0530(15) 0.0824(19) 0.087(2) -0.0105(16) -0.0218(13) 0.0071(13)
N003 0.0510(16) 0.0633(19) 0.0612(18) 0.0024(14) 0.0059(13) -0.0013(13)
C004 0.0411(16) 0.0573(19) 0.0507(17) 0.0013(15) -0.0030(13) 0.0042(13)
C005 0.0497(18) 0.0589(19) 0.0417(16) 0.0043(14) -0.0038(13) 0.0060(15)
C006 0.059(2) 0.059(2) 0.0448(17) 0.0049(15) -0.0010(15) 0.0012(16)
C007 0.0434(17) 0.064(2) 0.0520(18) -0.0018(15) -0.0009(14) 0.0024(15)
C008 0.0485(19) 0.062(2) 0.061(2) -0.0026(17) 0.0036(15) 0.0044(15)
C009 0.0528(19) 0.064(2) 0.0448(17) 0.0008(15) -0.0010(14) 0.0085(16)
C00A 0.0721(12) 0.0705(13) 0.0746(12) 0.0004(9) -0.0023(8) 0.0023(9)
C00B 0.0489(19) 0.074(2) 0.0465(17) -0.0014(16) 0.0051(14) 0.0098(16)
C00C 0.080(3) 0.060(2) 0.063(2) 0.0036(18) 0.0032(19) -0.003(2)
C00D 0.056(2) 0.087(3) 0.064(2) 0.011(2) -0.0005(17) 0.0037(19)
C00E 0.076(3) 0.070(3) 0.062(2) -0.002(2) 0.0102(19) 0.016(2)
C00F 0.073(3) 0.090(3) 0.071(3) 0.005(2) 0.009(2) -0.009(2)
C00G 0.101(3) 0.057(2) 0.072(3) -0.002(2) 0.012(2) 0.011(2)
C00H 0.057(2) 0.095(3) 0.067(2) -0.020(2) 0.0095(19) -0.002(2)
C00I 0.065(3) 0.081(3) 0.088(3) 0.001(2) 0.014(2) -0.014(2)
C00J 0.058(3) 0.134(5) 0.101(4) -0.029(3) 0.010(2) -0.012(3)
C00K 0.112(2) 0.101(2) 0.1000(15) -0.0084(16) 0.0124(14) 0.0091(17)
C00L 0.112(2) 0.107(2) 0.1086(17) 0.0060(17) -0.0288(16) 0.0067(16)
C00M 0.1030(18) 0.104(2) 0.123(2) 0.0081(17) 0.0028(14) -0.0144(16)

loop_
_atom_type_symbol
_atom_type_description
_atom_type_scat_dispersion_real
_atom_type_scat_dispersion_imag
_atom_type_scat_source
C C 0.0181 0.0091 'International Tables Vol C Tables 4.2.6.8 and 6.1.1.4'
H H 0.0000 0.0000 'International Tables Vol C Tables 4.2.6.8 and 6.1.1.4'
N N 0.0311 0.0180 'International Tables Vol C Tables 4.2.6.8 and 6.1.1.4'
O O 0.0492 0.0322 'International Tables Vol C Tables 4.2.6.8 and 6.1.1.4'
S S 0.3331 0.5567 'International Tables Vol C Tables 4.2.6.8 and 6.1.1.4'

loop_
_geom_angle_atom_site_label_1
_geom_angle_atom_site_label_2
_geom_angle_atom_site_label_3
_geom_angle
C00H S001 C00B 93.0(2)
C006 N003 C00I 125.9(3)
C008 N003 C006 108.9(3)
C008 N003 C00I 125.1(3)
C005 C004 C007 127.1(3)
C008 C004 C005 105.8(3)
C008 C004 C007 125.7(3)
C006 C005 C004 106.4(3)
C009 C005 C004 134.8(3)
C009 C005 C006 118.8(3)
N003 C006 C005 107.8(3)
C00C C006 N003 128.7(4)
C00C C006 C005 123.5(3)
O002 C007 C004 119.2(3)
O002 C007 C00A 119.0(4)
C004 C007 C00A 121.7(3)
N003 C008 C004 111.1(3)
N003 C008 H008 124.4
C004 C008 H008 124.4
C005 C009 C00B 122.4(3)
C00E C009 C005 117.3(4)
C00E C009 C00B 120.2(3)
C007 C00A C00K 107.2(4)
C00L C00A C007 113.5(4)
C00L C00A C00K 107.0(5)
C00M C00A C007 110.2(4)
C00M C00A C00K 106.4(5)
C00M C00A C00L 112.2(5)
C009 C00B S001 121.6(3)
C00D C00B S001 109.4(3)
C00D C00B C009 129.1(3)
C006 C00C H00C 121.8
C006 C00C C00G 116.5(4)
C00G C00C H00C 121.8
C00B C00D H00D 122.9
C00B C00D C00F 114.3(4)
C00F C00D H00D 122.9
C009 C00E H00E 118.8
C00G C00E C009 122.5(4)
C00G C00E H00E 118.8
C00D C00F H00F 123.5
C00H C00F C00D 113.1(4)
C00H C00F H00F 123.5
C00C C00G H00G 119.4
C00E C00G C00C 121.2(4)
C00E C00G H00G 119.4
C00F C00H S001 110.3(3)
C00F C00H C00J 129.0(5)
C00J C00H S001 120.7(4)
N003 C00I H00A 109.5
N003 C00I H00B 109.5
N003 C00I H00H 109.5
H00A C00I H00B 109.5
H00A C00I H00H 109.5
H00B C00I H00H 109.5
C00H C00J H00I 109.5
C00H C00J H00J 109.5
C00H C00J H00K 109.5
H00I C00J H00J 109.5
H00I C00J H00K 109.5
H00J C00J H00K 109.5
C00A C00K H00L 109.5
C00A C00K H00M 109.5
C00A C00K H00N 109.5
H00L C00K H00M 109.5
H00L C00K H00N 109.5
H00M C00K H00N 109.5
C00A C00L H00O 109.5
C00A C00L H00P 109.5
C00A C00L H00Q 109.5
H00O C00L H00P 109.5
H00O C00L H00Q 109.5
H00P C00L H00Q 109.5
C00A C00M H00R 109.5
C00A C00M H00S 109.5
C00A C00M H00T 109.5
H00R C00M H00S 109.5
H00R C00M H00T 109.5
H00S C00M H00T 109.5

loop_
_geom_bond_atom_site_label_1
_geom_bond_atom_site_label_2
_geom_bond_distance
S001 C00B 1.727(4)
S001 C00H 1.710(5)
O002 C007 1.216(4)
N003 C006 1.382(5)
N003 C008 1.352(5)
N003 C00I 1.456(5)
C004 C005 1.452(5)
C004 C007 1.474(5)
C004 C008 1.371(5)
C005 C006 1.410(5)
C005 C009 1.402(5)
C006 C00C 1.378(6)
C007 C00A 1.524(6)
C008 H008 0.9300
C009 C00B 1.472(5)
C009 C00E 1.387(6)
C00A C00K 1.547(7)
C00A C00L 1.517(7)
C00A C00M 1.480(7)
C00B C00D 1.338(6)
C00C H00C 0.9300
C00C C00G 1.386(6)
C00D H00D 0.9300
C00D C00F 1.416(6)
C00E H00E 0.9300
C00E C00G 1.385(7)
C00F H00F 0.9300
C00F C00H 1.346(7)
C00G H00G 0.9300
C00H C00J 1.507(6)
C00I H00A 0.9600
C00I H00B 0.9600
C00I H00H 0.9600
C00J H00I 0.9600
C00J H00J 0.9600
C00J H00K 0.9600
C00K H00L 0.9600
C00K H00M 0.9600
C00K H00N 0.9600
C00L H00O 0.9600
C00L H00P 0.9600
C00L H00Q 0.9600
C00M H00R 0.9600
C00M H00S 0.9600
C00M H00T 0.9600

loop_
_geom_torsion_atom_site_label_1
_geom_torsion_atom_site_label_2
_geom_torsion_atom_site_label_3
_geom_torsion_atom_site_label_4
_geom_torsion
S001 C00B C00D C00F -0.1(5)
O002 C007 C00A C00K -87.6(5)
O002 C007 C00A C00L 154.5(5)
O002 C007 C00A C00M 27.8(6)
N003 C006 C00C C00G -178.9(4)
C004 C005 C006 N003 1.1(4)
C004 C005 C006 C00C -178.5(3)
C004 C005 C009 C00B -5.8(6)
C004 C005 C009 C00E 177.1(4)
C004 C007 C00A C00K 89.8(5)
C004 C007 C00A C00L -28.0(6)
C004 C007 C00A C00M -154.7(4)
C005 C004 C007 O002 -34.9(5)
C005 C004 C007 C00A 147.7(4)
C005 C004 C008 N003 0.2(4)
C005 C006 C00C C00G 0.6(6)
C005 C009 C00B S001 124.0(3)
C005 C009 C00B C00D -56.3(6)
C005 C009 C00E C00G 3.4(6)
C006 N003 C008 C004 0.5(4)
C006 C005 C009 C00B 172.2(3)
C006 C005 C009 C00E -4.8(5)
C006 C00C C00G C00E -2.2(7)
C007 C004 C005 C006 165.9(3)
C007 C004 C005 C009 -15.9(6)
C007 C004 C008 N003 -166.7(3)
C008 N003 C006 C005 -1.0(4)
C008 N003 C006 C00C 178.5(4)
C008 C004 C005 C006 -0.8(4)
C008 C004 C005 C009 177.4(4)
C008 C004 C007 O002 129.3(4)
C008 C004 C007 C00A -48.1(5)
C009 C005 C006 N003 -177.4(3)
C009 C005 C006 C00C 3.0(5)
C009 C00B C00D C00F -179.8(4)
C009 C00E C00G C00C 0.2(7)
C00B S001 C00H C00F -0.3(4)
C00B S001 C00H C00J 179.9(4)
C00B C009 C00E C00G -173.7(4)
C00B C00D C00F C00H -0.1(6)
C00D C00F C00H S001 0.3(5)
C00D C00F C00H C00J -179.9(4)
C00E C009 C00B S001 -59.1(5)
C00E C009 C00B C00D 120.7(5)
C00H S001 C00B C009 180.0(3)
C00H S001 C00B C00D 0.2(3)
C00I N003 C006 C005 -177.2(4)
C00I N003 C006 C00C 2.3(6)
C00I N003 C008 C004 176.8(4)
